data_7112090
loop_
_publ_author_name
'Ryan J. Roberts'
'Nicolas Belanger-Desmarais'
'Christian Reber'
'Daniel B. Leznoff'

_publ_section_title
;
 The luminescence properties of linear vs. kinked aurophilic 1-D chains of
 bis(dithiocarbamato)gold(I) dimers
;
_journal_name_full Chem.Commun.
_journal_page_first 3148
_journal_paper_doi 10.1039/c3cc47944g
_journal_volume 50
_journal_year 2014
_chemical_formula_moiety 'C36 H30 N P2, C11 H8 N3 S2'
_chemical_formula_sum 'C47 H38 N4 P2 S2'
_chemical_formula_weight 784.89
_chemical_name_systematic ?
_space_group_IT_number 14
_symmetry_cell_setting monoclinic
_symmetry_space_group_name_Hall '-P 2ybc'
_symmetry_space_group_name_H-M 'P 1 21/c 1'
_atom_sites_solution_hydrogens difmap
_atom_sites_solution_primary direct
_cell_angle_alpha 90
_cell_angle_beta 107.7150(10)
_cell_angle_gamma 90
_cell_formula_units_Z 4
_cell_length_a 15.6667(2)
_cell_length_b 15.4415(2)
_cell_length_c 17.7248(2)
_cell_measurement_reflns_used 9999
_cell_measurement_temperature 293
_cell_measurement_theta_max 26.70
_cell_measurement_theta_min 2.41
_cell_volume 4084.61(9)
_computing_cell_refinement 'Bruker SAINT'
_computing_data_collection 'Bruker APEX2'
_computing_data_reduction 'Bruker SAINT'
_computing_structure_solution
; 
 SIR92 (Altomare et al, 1994)
 CRYSTALS (Watkin, 1988) 
;
_diffrn_ambient_temperature 293
_diffrn_measured_fraction_theta_full 0.998
_diffrn_measured_fraction_theta_max 0.998
_diffrn_measurement_device_type 'Bruker APEX-II CCD'
_diffrn_measurement_method \w/2\q
_diffrn_radiation_monochromator graphite
_diffrn_radiation_type 'Mo K\a'
_diffrn_radiation_wavelength 0.71073
_diffrn_reflns_av_R_equivalents 0.024
_diffrn_reflns_limit_h_max 17
_diffrn_reflns_limit_h_min -19
_diffrn_reflns_limit_k_max 19
_diffrn_reflns_limit_k_min -17
_diffrn_reflns_limit_l_max 22
_diffrn_reflns_limit_l_min -22
_diffrn_reflns_number 52616
_diffrn_reflns_theta_full 26.727
_diffrn_reflns_theta_max 26.727
_diffrn_reflns_theta_min 1.364
_exptl_absorpt_coefficient_mu 0.247
_exptl_absorpt_correction_T_max 0.958
_exptl_absorpt_correction_T_min 0.916
_exptl_absorpt_correction_type multi-scan
_exptl_crystal_colour colourless
_exptl_crystal_density_diffrn 1.276
_exptl_crystal_description block
_exptl_crystal_F_000 1640
_exptl_crystal_size_max 0.355
_exptl_crystal_size_mid 0.319
_exptl_crystal_size_min 0.172
_refine_diff_density_max 0.57
_refine_diff_density_min -0.36
_refine_ls_extinction_method None
_refine_ls_goodness_of_fit_ref 1.1107
_refine_ls_hydrogen_treatment constr
_refine_ls_matrix_type full
_refine_ls_number_parameters 534
_refine_ls_number_reflns 6842
_refine_ls_number_restraints 0
_refine_ls_R_factor_all 0.0506
_refine_ls_R_factor_gt 0.0394
_refine_ls_shift/su_max 0.0006365
_refine_ls_structure_factor_coef F
_refine_ls_weighting_details
;
 Method, part 1, Chebychev polynomial, (Watkin, 1994, Prince, 1982) 
 [weight] = 1.0/[A~0~*T~0~(x)+A~1~*T~1~(x) ... +A~n-1~]*T~n-1~(x)] 
 where A~i~ are the Chebychev coefficients listed below and x= Fcalc/Fmax 
 Method = Robust Weighting (Prince, 1982) 
 W = [weight] * [1-(deltaF/6*sigmaF)^2^]^2^ 
 A~i~ are: 
 0.155 0.138 0.597E-01 0.127E-01 0.317E-02 
;
_refine_ls_weighting_scheme calc
_refine_ls_wR_factor_all 0.0554
_refine_ls_wR_factor_gt 0.0383
_refine_ls_wR_factor_ref 0.0380
_reflns_limit_h_max 18
_reflns_limit_h_min -19
_reflns_limit_k_max 19
_reflns_limit_k_min 0
_reflns_limit_l_max 22
_reflns_limit_l_min 0
_reflns_number_gt 7278
_reflns_number_total 8647
_reflns_threshold_expression I>2.0\s(I)
_oxford_diffrn_Wilson_B_factor 2.95
_oxford_diffrn_Wilson_scale 13.27
_oxford_refine_ls_r_factor_ref 0.0367
_oxford_refine_ls_scale 0.09434(9)
_oxford_reflns_number_all 8647
_oxford_reflns_threshold_expression_ref I>2.5\s(I)
_cod_data_source_file c3cc47944g.txt
_cod_data_source_block PPNdopdtc
_cod_depositor_comments
;
The following automatic conversions were performed:

'_atom_sites_solution_hydrogens' value 'diffmap' was changed to
'difmap'.

Automatic conversion script
Id: cif_fix_values 6452 2018-10-05 10:23:21Z andrius 
;
_cod_database_code 7112090

loop_
_symmetry_equiv_pos_as_xyz
x,y,z
-x,-y,-z
-x,y+1/2,-z+1/2
x,-y+1/2,z+1/2

loop_
_atom_site_label
_atom_site_type_symbol
_atom_site_fract_x
_atom_site_fract_y
_atom_site_fract_z
_atom_site_U_iso_or_equiv
_atom_site_occupancy
_atom_site_adp_type
_atom_site_refinement_flags_posn
S1 S 0.23934(4) -0.31574(3) 0.46407(3) 0.0551 1.0000 Uani .
S2 S 0.16745(3) -0.15330(3) 0.37624(3) 0.0494 1.0000 Uani .
P1 P 0.28643(2) 0.19915(2) 0.42581(2) 0.0299 1.0000 Uani .
P2 P 0.10936(2) 0.19446(2) 0.30067(2) 0.0306 1.0000 Uani .
N1 N 0.44239(10) -0.31559(10) 0.38259(9) 0.0519 1.0000 Uani .
N2 N 0.32393(11) -0.17374(11) 0.24857(10) 0.0539 1.0000 Uani .
N3 N 0.30820(10) -0.23982(9) 0.36200(9) 0.0452 1.0000 Uani .
N4 N 0.20241(9) 0.16477(9) 0.35901(7) 0.0378 1.0000 Uani .
C1 C 0.35373(12) -0.31838(11) 0.35643(10) 0.0404 1.0000 Uani .
C2 C 0.30582(13) -0.39123(12) 0.32215(11) 0.0496 1.0000 Uani .
C3 C 0.35190(15) -0.46576(13) 0.31834(12) 0.0577 1.0000 Uani .
C4 C 0.44374(16) -0.46540(14) 0.34831(13) 0.0635 1.0000 Uani .
C5 C 0.48546(15) -0.38982(15) 0.37819(13) 0.0624 1.0000 Uani .
C6 C 0.33179(12) -0.16560(11) 0.32474(11) 0.0439 1.0000 Uani .
C7 C 0.36366(14) -0.09203(12) 0.36846(13) 0.0572 1.0000 Uani .
C8 C 0.38442(16) -0.02176(14) 0.32947(17) 0.0732 1.0000 Uani .
C9 C 0.37303(16) -0.02760(15) 0.24984(17) 0.0760 1.0000 Uani .
C10 C 0.34517(15) -0.10420(15) 0.21249(14) 0.0677 1.0000 Uani .
C11 C 0.24094(11) -0.23643(11) 0.39899(10) 0.0400 1.0000 Uani .
C12 C 0.27114(10) 0.30099(10) 0.46974(9) 0.0354 1.0000 Uani .
C13 C 0.22151(15) 0.30318(12) 0.52213(13) 0.0595 1.0000 Uani .
C14 C 0.20356(17) 0.38149(14) 0.55220(14) 0.0693 1.0000 Uani .
C15 C 0.23459(14) 0.45710(12) 0.53049(11) 0.0534 1.0000 Uani .
C16 C 0.28386(15) 0.45561(12) 0.47881(13) 0.0592 1.0000 Uani .
C17 C 0.30220(14) 0.37761(11) 0.44831(11) 0.0509 1.0000 Uani .
C18 C 0.37935(11) 0.21146(10) 0.38685(9) 0.0369 1.0000 Uani .
C19 C 0.36395(14) 0.20643(13) 0.30593(11) 0.0541 1.0000 Uani .
C20 C 0.43482(18) 0.21414(16) 0.27496(15) 0.0737 1.0000 Uani .
C21 C 0.52031(18) 0.22604(16) 0.32397(18) 0.0777 1.0000 Uani .
C22 C 0.53558(16) 0.23154(18) 0.40372(18) 0.0831 1.0000 Uani .
C23 C 0.46578(13) 0.22428(15) 0.43579(13) 0.0607 1.0000 Uani .
C24 C 0.31524(10) 0.12093(10) 0.50483(9) 0.0346 1.0000 Uani .
C25 C 0.27861(12) 0.03879(11) 0.49143(10) 0.0437 1.0000 Uani .
C26 C 0.30109(16) -0.02264(13) 0.55114(12) 0.0597 1.0000 Uani .
C27 C 0.35923(17) -0.00177(14) 0.62371(12) 0.0666 1.0000 Uani .
C28 C 0.39520(15) 0.07979(15) 0.63799(11) 0.0643 1.0000 Uani .
C29 C 0.37411(13) 0.14157(13) 0.57890(10) 0.0500 1.0000 Uani .
C30 C 0.11185(10) 0.29876(10) 0.25550(9) 0.0351 1.0000 Uani .
C31 C 0.14231(14) 0.30507(12) 0.19001(11) 0.0514 1.0000 Uani .
C32 C 0.15108(15) 0.38501(13) 0.15841(11) 0.0596 1.0000 Uani .
C33 C 0.12907(14) 0.45891(13) 0.19119(13) 0.0601 1.0000 Uani .
C34 C 0.10055(16) 0.45329(13) 0.25715(15) 0.0685 1.0000 Uani .
C35 C 0.09238(14) 0.37365(12) 0.28959(13) 0.0541 1.0000 Uani .
C36 C 0.07826(10) 0.11620(10) 0.22166(8) 0.0327 1.0000 Uani .
C37 C 0.00559(11) 0.13152(11) 0.15466(9) 0.0410 1.0000 Uani .
C38 C -0.01960(12) 0.06834(13) 0.09681(10) 0.0509 1.0000 Uani .
C39 C 0.02638(13) -0.00895(12) 0.10551(10) 0.0509 1.0000 Uani .
C40 C 0.09814(13) -0.02416(11) 0.17174(11) 0.0474 1.0000 Uani .
C41 C 0.12450(11) 0.03842(10) 0.23041(10) 0.0397 1.0000 Uani .
C42 C 0.02413(10) 0.19480(10) 0.34965(9) 0.0371 1.0000 Uani .
C43 C -0.05967(12) 0.23042(12) 0.31449(12) 0.0506 1.0000 Uani .
C44 C -0.12380(14) 0.22856(14) 0.35361(14) 0.0613 1.0000 Uani .
C45 C -0.10466(14) 0.19213(15) 0.42748(13) 0.0645 1.0000 Uani .
C46 C -0.02287(15) 0.15398(19) 0.46156(12) 0.0741 1.0000 Uani .
C47 C 0.04179(13) 0.15462(15) 0.42288(11) 0.0586 1.0000 Uani .
H21 H 0.2424 -0.3890 0.3018 0.063(6) 1.0000 Uiso R
H31 H 0.3210 -0.5167 0.2951 0.067(6) 1.0000 Uiso R
H41 H 0.4774 -0.5167 0.3489 0.076(7) 1.0000 Uiso R
H51 H 0.5490 -0.3890 0.3969 0.076(7) 1.0000 Uiso R
H71 H 0.3712 -0.0906 0.4236 0.054(5) 1.0000 Uiso R
H81 H 0.4066 0.0301 0.3573 0.081(7) 1.0000 Uiso R
H91 H 0.3841 0.0207 0.2210 0.102(9) 1.0000 Uiso R
H101 H 0.3405 -0.1093 0.1580 0.088(8) 1.0000 Uiso R
H131 H 0.1998 0.2507 0.5374 0.080(7) 1.0000 Uiso R
H141 H 0.1690 0.3828 0.5878 0.088(8) 1.0000 Uiso R
H151 H 0.2220 0.5107 0.5512 0.064(6) 1.0000 Uiso R
H161 H 0.3058 0.5081 0.4638 0.069(6) 1.0000 Uiso R
H171 H 0.3366 0.3766 0.4125 0.066(6) 1.0000 Uiso R
H191 H 0.3047 0.1975 0.2722 0.078(7) 1.0000 Uiso R
H201 H 0.4240 0.2111 0.2193 0.098(9) 1.0000 Uiso R
H211 H 0.5688 0.2306 0.3026 0.090(8) 1.0000 Uiso R
H221 H 0.5948 0.2403 0.4376 0.092(8) 1.0000 Uiso R
H231 H 0.4765 0.2280 0.4914 0.082(7) 1.0000 Uiso R
H251 H 0.2380 0.0247 0.4412 0.055(5) 1.0000 Uiso R
H261 H 0.2762 -0.0791 0.5418 0.075(7) 1.0000 Uiso R
H271 H 0.3752 -0.0440 0.6645 0.076(7) 1.0000 Uiso R
H281 H 0.4341 0.0943 0.6889 0.081(7) 1.0000 Uiso R
H291 H 0.4000 0.1977 0.5881 0.060(6) 1.0000 Uiso R
H311 H 0.1568 0.2539 0.1668 0.071(7) 1.0000 Uiso R
H321 H 0.1733 0.3887 0.1143 0.077(7) 1.0000 Uiso R
H331 H 0.1332 0.5137 0.1682 0.073(7) 1.0000 Uiso R
H341 H 0.0861 0.5044 0.2804 0.091(8) 1.0000 Uiso R
H351 H 0.0734 0.3700 0.3355 0.069(6) 1.0000 Uiso R
H371 H -0.0259 0.1849 0.1488 0.045(5) 1.0000 Uiso R
H381 H -0.0691 0.0780 0.0510 0.064(6) 1.0000 Uiso R
H391 H 0.0082 -0.0520 0.0656 0.058(6) 1.0000 Uiso R
H401 H 0.1300 -0.0772 0.1769 0.054(5) 1.0000 Uiso R
H411 H 0.1736 0.0282 0.2765 0.046(5) 1.0000 Uiso R
H431 H -0.0727 0.2561 0.2636 0.057(6) 1.0000 Uiso R
H441 H -0.1813 0.2528 0.3293 0.077(7) 1.0000 Uiso R
H451 H -0.1482 0.1931 0.4548 0.079(7) 1.0000 Uiso R
H461 H -0.0105 0.1271 0.5119 0.107(9) 1.0000 Uiso R
H471 H 0.0982 0.1276 0.4459 0.078(7) 1.0000 Uiso R

loop_
_atom_site_aniso_label
_atom_site_aniso_U_11
_atom_site_aniso_U_22
_atom_site_aniso_U_33
_atom_site_aniso_U_23
_atom_site_aniso_U_13
_atom_site_aniso_U_12
S1 0.0641(3) 0.0469(3) 0.0654(3) 0.0083(2) 0.0362(2) 0.0028(2)
S2 0.0481(2) 0.0460(2) 0.0554(3) -0.0027(2) 0.0176(2) 0.0066(2)
P1 0.03200(19) 0.02959(19) 0.02797(18) -0.00122(14) 0.00908(14) 0.00052(15)
P2 0.03213(19) 0.03171(19) 0.02740(18) 0.00002(15) 0.00843(14) 0.00099(15)
N1 0.0500(9) 0.0526(9) 0.0529(9) -0.0069(7) 0.0152(7) 0.0024(7)
N2 0.0571(10) 0.0548(10) 0.0553(9) 0.0051(7) 0.0251(8) 0.0029(7)
N3 0.0542(9) 0.0328(7) 0.0584(9) -0.0014(6) 0.0316(7) -0.0002(6)
N4 0.0372(7) 0.0370(7) 0.0354(7) -0.0009(5) 0.0054(5) 0.0013(6)
C1 0.0497(10) 0.0373(9) 0.0396(8) -0.0017(7) 0.0214(7) 0.0011(7)
C2 0.0539(11) 0.0453(10) 0.0525(10) -0.0078(8) 0.0207(9) -0.0036(8)
C3 0.0820(15) 0.0413(10) 0.0588(11) -0.0109(9) 0.0350(11) -0.0034(10)
C4 0.0839(16) 0.0489(12) 0.0668(13) 0.0028(10) 0.0365(12) 0.0226(11)
C5 0.0549(12) 0.0692(14) 0.0628(12) -0.0002(10) 0.0176(10) 0.0153(10)
C6 0.0445(9) 0.0361(9) 0.0575(11) 0.0005(7) 0.0252(8) 0.0028(7)
C7 0.0643(12) 0.0432(10) 0.0720(14) -0.0072(9) 0.0325(10) -0.0034(9)
C8 0.0762(15) 0.0370(11) 0.119(2) -0.0031(12) 0.0481(15) -0.0053(10)
C9 0.0791(16) 0.0521(13) 0.116(2) 0.0313(13) 0.0587(15) 0.0122(11)
C10 0.0734(14) 0.0684(15) 0.0720(15) 0.0241(12) 0.0379(12) 0.0166(12)
C11 0.0397(9) 0.0388(9) 0.0433(9) -0.0094(7) 0.0155(7) -0.0051(7)
C12 0.0398(8) 0.0319(8) 0.0348(8) -0.0020(6) 0.0117(6) 0.0024(6)
C13 0.0882(15) 0.0375(10) 0.0723(13) -0.0036(9) 0.0534(12) -0.0002(10)
C14 0.1048(18) 0.0501(12) 0.0747(14) -0.0044(10) 0.0595(14) 0.0102(12)
C15 0.0720(13) 0.0354(9) 0.0529(10) -0.0068(8) 0.0194(10) 0.0122(9)
C16 0.0832(14) 0.0308(9) 0.0706(13) 0.0017(8) 0.0337(11) 0.0026(9)
C17 0.0697(12) 0.0359(9) 0.0567(11) -0.0001(8) 0.0338(10) 0.0013(8)
C18 0.0395(8) 0.0329(8) 0.0423(8) -0.0022(6) 0.0186(7) -0.0011(6)
C19 0.0599(12) 0.0623(12) 0.0472(10) 0.0075(9) 0.0266(9) 0.0066(9)
C20 0.0929(18) 0.0770(16) 0.0732(15) 0.0157(12) 0.0581(14) 0.0114(13)
C21 0.0769(16) 0.0671(15) 0.116(2) 0.0065(14) 0.0695(16) -0.0047(12)
C22 0.0467(12) 0.0959(19) 0.115(2) -0.0184(16) 0.0365(14) -0.0193(12)
C23 0.0442(10) 0.0790(14) 0.0612(12) -0.0162(11) 0.0193(9) -0.0131(10)
C24 0.0367(8) 0.0367(8) 0.0312(7) 0.0025(6) 0.0114(6) 0.0047(6)
C25 0.0564(10) 0.0377(9) 0.0376(8) 0.0009(7) 0.0152(8) 0.0011(8)
C26 0.0917(15) 0.0396(10) 0.0533(11) 0.0084(8) 0.0304(11) 0.0051(10)
C27 0.0991(17) 0.0569(13) 0.0460(11) 0.0204(9) 0.0253(11) 0.0254(12)
C28 0.0735(14) 0.0746(15) 0.0351(9) 0.0078(9) 0.0020(9) 0.0152(11)
C29 0.0537(10) 0.0518(11) 0.0379(9) -0.0002(8) 0.0042(8) -0.0003(8)
C30 0.0353(8) 0.0328(8) 0.0355(8) 0.0017(6) 0.0082(6) 0.0008(6)
C31 0.0756(13) 0.0413(10) 0.0428(9) -0.0015(8) 0.0263(9) -0.0047(9)
C32 0.0860(15) 0.0514(11) 0.0451(10) 0.0051(8) 0.0255(10) -0.0137(10)
C33 0.0663(13) 0.0403(10) 0.0719(13) 0.0149(9) 0.0185(11) -0.0040(9)
C34 0.0835(15) 0.0356(10) 0.1007(17) 0.0035(10) 0.0491(14) 0.0088(10)
C35 0.0657(12) 0.0384(9) 0.0709(13) 0.0008(9) 0.0396(10) 0.0063(9)
C36 0.0337(8) 0.0355(8) 0.0299(7) -0.0015(6) 0.0112(6) -0.0040(6)
C37 0.0390(9) 0.0466(10) 0.0355(8) -0.0009(7) 0.0083(7) 0.0012(7)
C38 0.0481(10) 0.0662(13) 0.0348(9) -0.0087(8) 0.0071(8) -0.0086(9)
C39 0.0645(12) 0.0509(11) 0.0415(9) -0.0169(8) 0.0227(9) -0.0191(9)
C40 0.0607(11) 0.0351(9) 0.0530(10) -0.0041(7) 0.0272(9) -0.0028(8)
C41 0.0445(9) 0.0367(8) 0.0382(8) 0.0006(7) 0.0132(7) -0.0013(7)
C42 0.0383(8) 0.0409(9) 0.0339(8) -0.0013(6) 0.0138(6) -0.0009(7)
C43 0.0460(10) 0.0512(11) 0.0578(11) 0.0112(9) 0.0204(8) 0.0082(8)
C44 0.0466(11) 0.0572(12) 0.0887(16) 0.0044(11) 0.0335(11) 0.0077(9)
C45 0.0591(13) 0.0784(15) 0.0710(14) -0.0139(12) 0.0421(11) -0.0111(11)
C46 0.0671(14) 0.118(2) 0.0441(11) 0.0105(12) 0.0278(10) -0.0091(14)
C47 0.0463(10) 0.0899(15) 0.0407(9) 0.0128(10) 0.0148(8) 0.0018(10)

loop_
_atom_type_symbol
_atom_type_scat_dispersion_real
_atom_type_scat_dispersion_imag
_atom_type_scat_Cromer_Mann_a1
_atom_type_scat_Cromer_Mann_b1
_atom_type_scat_Cromer_Mann_a2
_atom_type_scat_Cromer_Mann_b2
_atom_type_scat_Cromer_Mann_a3
_atom_type_scat_Cromer_Mann_b3
_atom_type_scat_Cromer_Mann_a4
_atom_type_scat_Cromer_Mann_b4
_atom_type_scat_Cromer_Mann_c
_atom_type_scat_source
C 0.0033 0.0016 2.3100 20.8439 1.0200 10.2075 1.5886 0.5687 0.8650 51.6512 0.2156 'International Tables Vol C 4.2.6.8 and 6.1.1.4'
N 0.0061 0.0033 12.2126 0.0057 3.1322 9.8933 2.0125 28.9975 1.1663 0.5826 -11.5290 'International Tables Vol C 4.2.6.8 and 6.1.1.4'
P 0.1023 0.0942 6.4345 1.9067 4.1791 27.1570 1.7800 0.5260 1.4908 68.1645 1.1149 'International Tables Vol C 4.2.6.8 and 6.1.1.4'
S 0.1246 0.1234 6.9053 1.4679 5.2034 22.2151 1.4379 0.2536 1.5863 56.1720 0.8669 'International Tables Vol C 4.2.6.8 and 6.1.1.4'
H 0.0000 0.0000 0.4930 10.5109 0.3229 26.1257 0.1402 3.1424 0.0408 57.7998 0.0030 'International Tables Vol C 4.2.6.8 and 6.1.1.4'

loop_
_geom_angle_atom_site_label_1
_geom_angle_atom_site_label_2
_geom_angle_atom_site_label_3
_geom_angle
_geom_angle_publ_flag
N4 P1 C12 115.42(7) yes
N4 P1 C18 109.65(7) yes
C12 P1 C18 107.62(7) yes
N4 P1 C24 108.30(7) yes
C12 P1 C24 106.50(7) yes
C18 P1 C24 109.18(7) yes
N4 P2 C30 114.20(7) yes
N4 P2 C36 106.99(7) yes
C30 P2 C36 106.93(7) yes
N4 P2 C42 110.97(7) yes
C30 P2 C42 109.31(7) yes
C36 P2 C42 108.18(7) yes
C1 N1 C5 116.32(17) yes
C6 N2 C10 116.76(18) yes
C1 N3 C6 116.48(13) yes
C1 N3 C11 121.83(14) yes
C6 N3 C11 121.62(14) yes
P2 N4 P1 142.31(9) yes
N3 C1 N1 116.20(15) yes
N3 C1 C2 120.35(16) yes
N1 C1 C2 123.39(16) yes
C1 C2 C3 118.67(18) yes
C1 C2 H21 120.1 no
C3 C2 H21 121.2 no
C2 C3 C4 118.87(19) yes
C2 C3 H31 120.6 no
C4 C3 H31 120.5 no
C3 C4 C5 118.39(19) yes
C3 C4 H41 120.9 no
C5 C4 H41 120.7 no
C4 C5 N1 124.2(2) yes
C4 C5 H51 118.4 no
N1 C5 H51 117.4 no
N3 C6 N2 116.04(16) yes
N3 C6 C7 120.13(17) yes
N2 C6 C7 123.79(17) yes
C6 C7 C8 117.8(2) yes
C6 C7 H71 120.5 no
C8 C7 H71 121.7 no
C7 C8 C9 119.2(2) yes
C7 C8 H81 120.6 no
C9 C8 H81 120.2 no
C8 C9 C10 118.7(2) yes
C8 C9 H91 121.0 no
C10 C9 H91 120.3 no
C9 C10 N2 123.6(2) yes
C9 C10 H101 118.8 no
N2 C10 H101 117.7 no
N3 C11 S2 118.13(13) yes
N3 C11 S1 117.54(12) yes
S2 C11 S1 124.32(10) yes
P1 C12 C13 119.20(13) yes
P1 C12 C17 121.74(12) yes
C13 C12 C17 118.90(15) yes
C12 C13 C14 120.14(18) yes
C12 C13 H131 119.6 no
C14 C13 H131 120.2 no
C13 C14 C15 120.49(18) yes
C13 C14 H141 119.9 no
C15 C14 H141 119.6 no
C14 C15 C16 119.82(17) yes
C14 C15 H151 120.2 no
C16 C15 H151 120.0 no
C15 C16 C17 120.19(18) yes
C15 C16 H161 120.0 no
C17 C16 H161 119.8 no
C16 C17 C12 120.46(17) yes
C16 C17 H171 120.2 no
C12 C17 H171 119.4 no
P1 C18 C19 119.05(13) yes
P1 C18 C23 121.75(13) yes
C19 C18 C23 119.19(17) yes
C18 C19 C20 119.9(2) yes
C18 C19 H191 119.4 no
C20 C19 H191 120.7 no
C19 C20 C21 120.5(2) yes
C19 C20 H201 119.7 no
C21 C20 H201 119.8 no
C20 C21 C22 119.7(2) yes
C20 C21 H211 120.3 no
C22 C21 H211 120.0 no
C21 C22 C23 120.7(2) yes
C21 C22 H221 119.7 no
C23 C22 H221 119.7 no
C18 C23 C22 120.0(2) yes
C18 C23 H231 119.3 no
C22 C23 H231 120.7 no
P1 C24 C25 119.29(12) yes
P1 C24 C29 121.16(13) yes
C25 C24 C29 119.56(15) yes
C24 C25 C26 120.09(17) yes
C24 C25 H251 119.7 no
C26 C25 H251 120.2 no
C25 C26 C27 119.91(19) yes
C25 C26 H261 120.1 no
C27 C26 H261 120.0 no
C26 C27 C28 120.53(18) yes
C26 C27 H271 120.0 no
C28 C27 H271 119.5 no
C27 C28 C29 120.30(19) yes
C27 C28 H281 120.1 no
C29 C28 H281 119.6 no
C24 C29 C28 119.61(18) yes
C24 C29 H291 119.8 no
C28 C29 H291 120.6 no
P2 C30 C31 119.59(12) yes
P2 C30 C35 121.05(13) yes
C31 C30 C35 119.05(16) yes
C30 C31 C32 120.34(17) yes
C30 C31 H311 119.5 no
C32 C31 H311 120.2 no
C31 C32 C33 120.23(18) yes
C31 C32 H321 119.7 no
C33 C32 H321 120.1 no
C32 C33 C34 119.75(18) yes
C32 C33 H331 120.1 no
C34 C33 H331 120.2 no
C33 C34 C35 120.38(19) yes
C33 C34 H341 119.9 no
C35 C34 H341 119.7 no
C30 C35 C34 120.21(18) yes
C30 C35 H351 119.5 no
C34 C35 H351 120.2 no
P2 C36 C37 120.43(12) yes
P2 C36 C41 119.05(12) yes
C37 C36 C41 120.42(14) yes
C36 C37 C38 119.15(16) yes
C36 C37 H371 120.2 no
C38 C37 H371 120.6 no
C37 C38 C39 120.43(17) yes
C37 C38 H381 119.9 no
C39 C38 H381 119.7 no
C38 C39 C40 120.44(16) yes
C38 C39 H391 119.7 no
C40 C39 H391 119.9 no
C39 C40 C41 120.01(17) yes
C39 C40 H401 119.9 no
C41 C40 H401 120.0 no
C40 C41 C36 119.55(16) yes
C40 C41 H411 120.5 no
C36 C41 H411 120.0 no
P2 C42 C43 121.67(13) yes
P2 C42 C47 118.91(13) yes
C43 C42 C47 119.35(16) yes
C42 C43 C44 120.00(18) yes
C42 C43 H431 119.6 no
C44 C43 H431 120.4 no
C43 C44 C45 120.37(19) yes
C43 C44 H441 119.9 no
C45 C44 H441 119.7 no
C44 C45 C46 119.99(18) yes
C44 C45 H451 119.9 no
C46 C45 H451 120.1 no
C45 C46 C47 120.3(2) yes
C45 C46 H461 119.8 no
C47 C46 H461 119.9 no
C42 C47 C46 119.88(19) yes
C42 C47 H471 119.5 no
C46 C47 H471 120.6 no

loop_
_geom_bond_atom_site_label_1
_geom_bond_atom_site_label_2
_geom_bond_distance
_geom_bond_publ_flag
S1 C11 1.6878(18) yes
S2 C11 1.6891(17) yes
P1 N4 1.5710(13) yes
P1 C12 1.8028(15) yes
P1 C18 1.8011(16) yes
P1 C24 1.8000(15) yes
P2 N4 1.5770(13) yes
P2 C30 1.8041(15) yes
P2 C36 1.8012(15) yes
P2 C42 1.8005(16) yes
N1 C1 1.324(2) yes
N1 C5 1.344(3) yes
N2 C6 1.324(2) yes
N2 C10 1.342(3) yes
N3 C1 1.426(2) yes
N3 C6 1.426(2) yes
N3 C11 1.401(2) yes
C1 C2 1.386(2) yes
C2 C3 1.371(3) yes
C2 H21 0.949 no
C3 C4 1.374(3) yes
C3 H31 0.949 no
C4 C5 1.364(3) yes
C4 H41 0.949 no
C5 H51 0.949 no
C6 C7 1.380(3) yes
C7 C8 1.378(3) yes
C7 H71 0.949 no
C8 C9 1.371(4) yes
C8 H81 0.949 no
C9 C10 1.361(4) yes
C9 H91 0.949 no
C10 H101 0.949 no
C12 C13 1.381(2) yes
C12 C17 1.376(2) yes
C13 C14 1.384(3) yes
C13 H131 0.949 no
C14 C15 1.364(3) yes
C14 H141 0.949 no
C15 C16 1.366(3) yes
C15 H151 0.949 no
C16 C17 1.386(2) yes
C16 H161 0.949 no
C17 H171 0.949 no
C18 C19 1.382(2) yes
C18 C23 1.382(2) yes
C19 C20 1.385(3) yes
C19 H191 0.949 no
C20 C21 1.369(4) yes
C20 H201 0.949 no
C21 C22 1.363(4) yes
C21 H211 0.949 no
C22 C23 1.382(3) yes
C22 H221 0.949 no
C23 H231 0.949 no
C24 C25 1.383(2) yes
C24 C29 1.392(2) yes
C25 C26 1.385(2) yes
C25 H251 0.949 no
C26 C27 1.369(3) yes
C26 H261 0.949 no
C27 C28 1.372(3) yes
C27 H271 0.949 no
C28 C29 1.380(3) yes
C28 H281 0.949 no
C29 H291 0.949 no
C30 C31 1.386(2) yes
C30 C35 1.381(2) yes
C31 C32 1.380(3) yes
C31 H311 0.949 no
C32 C33 1.371(3) yes
C32 H321 0.949 no
C33 C34 1.376(3) yes
C33 H331 0.949 no
C34 C35 1.380(3) yes
C34 H341 0.949 no
C35 H351 0.949 no
C36 C37 1.393(2) yes
C36 C41 1.387(2) yes
C37 C38 1.383(2) yes
C37 H371 0.949 no
C38 C39 1.378(3) yes
C38 H381 0.949 no
C39 C40 1.376(3) yes
C39 H391 0.949 no
C40 C41 1.387(2) yes
C40 H401 0.949 no
C41 H411 0.949 no
C42 C43 1.384(2) yes
C42 C47 1.389(2) yes
C43 C44 1.384(3) yes
C43 H431 0.949 no
C44 C45 1.372(3) yes
C44 H441 0.949 no
C45 C46 1.372(3) yes
C45 H451 0.949 no
C46 C47 1.385(3) yes
C46 H461 0.949 no
C47 H471 0.949 no
